data_1570539
loop_
_publ_author_name
'Hasebe, Shodai'
'Hagiwara, Yuki'
'Ueno, Takashi'
'Asahi, Toru'
'Koshima, Hideko'

_publ_section_title
;
 Negative to positive axial thermal expansion switching of an organic
 crystal: contribution to multistep photoactuation.
;
_journal_issue 3
_journal_name_full 'Chemical science'
_journal_page_first 1088
_journal_page_last 1097
_journal_paper_doi 10.1039/d3sc04796b
_journal_volume 15
_journal_year 2024
_chemical_formula_moiety 'C21 H26 N2 O3'
_chemical_formula_sum 'C21 H26 N2 O3'
_chemical_formula_weight 354.44
_space_group_crystal_system triclinic
_space_group_IT_number 2
_space_group_name_Hall '-P 1'
_space_group_name_H-M_alt 'P -1'
_atom_sites_solution_hydrogens geom
_atom_sites_solution_primary dual
_audit_creation_date 2022-06-06
_audit_creation_method
;
Olex2 1.5
(compiled 2022.04.07 svn.rca3783a0 for OlexSys, GUI svn.r6498)
;
_audit_update_record
;
2023-08-31 deposited with the CCDC.	2023-12-11 downloaded from the CCDC.
;
_cell_angle_alpha 101.124(7)
_cell_angle_beta 92.180(6)
_cell_angle_gamma 101.408(7)
_cell_formula_units_Z 2
_cell_length_a 6.0394(8)
_cell_length_b 10.3207(13)
_cell_length_c 16.801(2)
_cell_measurement_reflns_used 7456
_cell_measurement_temperature 305.15
_cell_measurement_theta_max 68.055
_cell_measurement_theta_min 4.465
_cell_volume 1004.1(2)
_computing_molecular_graphics 'Olex2 1.5 (Dolomanov et al., 2009)'
_computing_publication_material 'Olex2 1.5 (Dolomanov et al., 2009)'
_computing_structure_refinement 'SHELXL 2014/6 (Sheldrick, 2015)'
_computing_structure_solution 'SHELXT 2014/4 (Sheldrick, 2014)'
_diffrn_ambient_temperature 305.15
_diffrn_detector_area_resol_mean 10
_diffrn_measured_fraction_theta_full 0.978
_diffrn_measured_fraction_theta_max 0.975
_diffrn_measurement_device_type RAPID
_diffrn_measurement_method '\w scans'
_diffrn_radiation_type CuK\a
_diffrn_radiation_wavelength 1.54187
_diffrn_reflns_av_R_equivalents 0.0680
_diffrn_reflns_av_unetI/netI 0.0690
_diffrn_reflns_Laue_measured_fraction_full 0.978
_diffrn_reflns_Laue_measured_fraction_max 0.975
_diffrn_reflns_limit_h_max 7
_diffrn_reflns_limit_h_min -7
_diffrn_reflns_limit_k_max 12
_diffrn_reflns_limit_k_min -12
_diffrn_reflns_limit_l_max 20
_diffrn_reflns_limit_l_min -20
_diffrn_reflns_number 11160
_diffrn_reflns_point_group_measured_fraction_full 0.978
_diffrn_reflns_point_group_measured_fraction_max 0.975
_diffrn_reflns_theta_full 67.687
_diffrn_reflns_theta_max 68.054
_diffrn_reflns_theta_min 4.465
_exptl_absorpt_coefficient_mu 0.630
_exptl_absorpt_correction_T_max 1
_exptl_absorpt_correction_T_min 0.6342
_exptl_absorpt_correction_type multi-scan
_exptl_absorpt_process_details ABSCOR(Rigaku,1995)
_exptl_crystal_colour 'clear yellowish yellow'
_exptl_crystal_colour_lustre clear
_exptl_crystal_colour_modifier yellowish
_exptl_crystal_colour_primary yellow
_exptl_crystal_density_diffrn 1.172
_exptl_crystal_description prism
_exptl_crystal_F_000 380
_exptl_crystal_size_max 1
_exptl_crystal_size_mid 0.6
_exptl_crystal_size_min 0.3
_refine_diff_density_max 0.136
_refine_diff_density_min -0.235
_refine_diff_density_rms 0.051
_refine_ls_extinction_method none
_refine_ls_goodness_of_fit_ref 1.120
_refine_ls_hydrogen_treatment constr
_refine_ls_matrix_type full
_refine_ls_number_parameters 273
_refine_ls_number_reflns 3586
_refine_ls_number_restraints 72
_refine_ls_restrained_S_all 1.124
_refine_ls_R_factor_all 0.1284
_refine_ls_R_factor_gt 0.0802
_refine_ls_shift/su_max 0.000
_refine_ls_shift/su_mean 0.000
_refine_ls_structure_factor_coef Fsqd
_refine_ls_weighting_details 'w=1/[\s^2^(Fo^2^)+(0.0765P)^2^+0.1629P] where P=(Fo^2^+2Fc^2^)/3'
_refine_ls_weighting_scheme calc
_refine_ls_wR_factor_gt 0.1901
_refine_ls_wR_factor_ref 0.2133
_reflns_Friedel_coverage 0.000
_reflns_number_gt 1930
_reflns_number_total 3586
_reflns_threshold_expression 'I > 2\s(I)'
_cod_data_source_file d3sc04796b3.cif
_cod_data_source_block 32point0degC
_cod_depositor_comments 'Adding full bibliography for 1570536--1570543.cif.'
_cod_database_code 1570539
_shelxl_version_number 2014/6
_shelx_space_group_comment
;
The symmetry employed for this shelxl refinement is uniquely defined
by the following loop, which should always be used as a source of
symmetry information in preference to the above space-group names.
They are only intended as comments.
;
_shelx_estimated_absorpt_t_max 1
_shelx_estimated_absorpt_t_min 0.6342
_olex2_refinement_description
;
1. Fixed Uiso
 At 1.2 times of:
  All C(H) groups
 At 1.5 times of:
  All C(H,H,H) groups, All O(H) groups
2. Uiso/Uaniso restraints and constraints
C00I \\sim C1 \\sim C00R \\sim C2: within 2A with sigma of 0.04 and sigma for
terminal atoms of 0.08 within 2A
C00Q \\sim C00P \\sim C00I \\sim C00O: within 2A with sigma of 0.04 and sigma
for terminal atoms of 0.08 within 2A
3. Rigid body (RIGU) restrains
 C1, C00I, C00R, C2
 with sigma for 1-2 distances of 0.004 and sigma for 1-3 distances of 0.004
 C00I, C00P, C00O, C00Q
 with sigma for 1-2 distances of 0.004 and sigma for 1-3 distances of 0.004
4. Others
 Sof(C1)=Sof(H1A)=Sof(H1B)=Sof(H1C)=Sof(C2)=Sof(H2A)=Sof(H2B)=Sof(H2C)=
 Sof(C00R)=Sof(H00Y)=Sof(H)=Sof(HA)=1-FVAR(1)
 Sof(C00O)=Sof(H00P)=Sof(H00Q)=Sof(H00R)=Sof(C00P)=Sof(H00S)=Sof(H00T)=
 Sof(H00U)=Sof(C00Q)=Sof(H00V)=Sof(H00W)=Sof(H00X)=FVAR(1)
5.a Aromatic/amide H refined with riding coordinates:
 C008(H008), C00C(H00C), C00D(H00D), C00E(H00E), C00G(H00G), C00J(H00J),
 C00K(H00K)
5.b Idealised Me refined as rotating group:
 C00L(H00A,H00B,H00F), C00M(H00H,H00I,H00L), C00N(H00M,H00N,H00O), C00O(H00P,
 H00Q,H00R), C00P(H00S,H00T,H00U), C00Q(H00V,H00W,H00X), C1(H1A,H1B,H1C),
 C2(H2A,H2B,H2C), C00R(H00Y,H,HA)
5.c Idealised tetrahedral OH refined as rotating group:
 O001(H001)
;
_olex2_submission_special_instructions 'No special instructions were received'

loop_
_space_group_symop_operation_xyz
'x, y, z'
'-x, -y, -z'

loop_
_atom_site_label
_atom_site_type_symbol
_atom_site_fract_x
_atom_site_fract_y
_atom_site_fract_z
_atom_site_U_iso_or_equiv
_atom_site_adp_type
_atom_site_occupancy
_atom_site_site_symmetry_order
_atom_site_calc_flag
_atom_site_refinement_flags_posn
_atom_site_refinement_flags_adp
_atom_site_refinement_flags_occupancy
_atom_site_disorder_assembly
_atom_site_disorder_group
O001 O 0.3529(4) 0.3987(2) 0.31656(13) 0.0802(7) Uani 1 1 d . . . . .
H001 H 0.2763 0.4427 0.3455 0.120 Uiso 1 1 calc R U . . .
N002 N 0.1900(4) 0.6064(2) 0.38131(15) 0.0714(7) Uani 1 1 d . . . . .
N3 N 0.1547(7) 0.9865(3) 0.60114(18) 0.0894(9) Uani 1 1 d . . . . .
O004 O 0.3559(6) 1.0287(3) 0.59759(17) 0.1240(11) Uani 1 1 d . . . . .
O5 O 0.0387(5) 1.0443(3) 0.64756(17) 0.1224(10) Uani 1 1 d . . . . .
C006 C 0.4622(5) 0.4747(3) 0.26664(17) 0.0635(8) Uani 1 1 d . . . . .
C007 C 0.4436(5) 0.6098(3) 0.27450(16) 0.0635(8) Uani 1 1 d . . . . .
C008 C 0.3065(5) 0.6707(3) 0.33368(18) 0.0694(8) Uani 1 1 d . . . . .
H008 H 0.3029 0.7613 0.3373 0.083 Uiso 1 1 calc R U . . .
C009 C 0.6902(5) 0.6371(3) 0.16622(17) 0.0645(8) Uani 1 1 d . . . . .
C00A C 0.0705(6) 0.6760(3) 0.44007(18) 0.0661(8) Uani 1 1 d . . . . .
C00B C 0.5958(5) 0.4179(3) 0.20952(17) 0.0634(8) Uani 1 1 d . . . . .
C00C C 0.5591(5) 0.6879(3) 0.22418(17) 0.0669(8) Uani 1 1 d . . . . .
H00C H 0.5469 0.7777 0.2301 0.080 Uiso 1 1 calc R U . . .
C00D C 0.7040(5) 0.5016(3) 0.16112(17) 0.0664(8) Uani 1 1 d . . . . .
H00D H 0.7926 0.4651 0.1223 0.080 Uiso 1 1 calc R U . . .
C00E C 0.1700(5) 0.7986(3) 0.48949(18) 0.0686(8) Uani 1 1 d . . . . .
H00E H 0.3184 0.8401 0.4841 0.082 Uiso 1 1 calc R U . . .
C00F C 0.0441(6) 0.8580(3) 0.54707(18) 0.0695(9) Uani 1 1 d . . . . .
C00G C -0.1501(6) 0.6167(3) 0.45008(19) 0.0760(9) Uani 1 1 d . . . . .
H00G H -0.2166 0.5332 0.4177 0.091 Uiso 1 1 calc R U . . .
C00H C 0.6219(6) 0.2708(3) 0.20042(19) 0.0716(9) Uani 1 1 d . . . . .
C00I C 0.8167(6) 0.7196(3) 0.10968(18) 0.0720(9) Uani 1 1 d . U . . .
C00J C -0.1755(6) 0.8020(4) 0.55671(19) 0.0780(10) Uani 1 1 d . . . . .
H00J H -0.2569 0.8452 0.5955 0.094 Uiso 1 1 calc R U . . .
C00K C -0.2726(6) 0.6791(4) 0.5071(2) 0.0829(10) Uani 1 1 d . . . . .
H00K H -0.4217 0.6385 0.5124 0.099 Uiso 1 1 calc R U . . .
C00L C 0.3904(6) 0.1740(3) 0.1790(2) 0.0947(11) Uani 1 1 d . . . . .
H00A H 0.2924 0.1933 0.2214 0.142 Uiso 1 1 calc R U . . .
H00B H 0.4093 0.0826 0.1736 0.142 Uiso 1 1 calc R U . . .
H00F H 0.3246 0.1855 0.1285 0.142 Uiso 1 1 calc R U . . .
C00M C 0.7299(6) 0.2506(3) 0.2804(2) 0.0945(11) Uani 1 1 d . . . . .
H00H H 0.8751 0.3109 0.2935 0.142 Uiso 1 1 calc R U . . .
H00I H 0.7485 0.1591 0.2741 0.142 Uiso 1 1 calc R U . . .
H00L H 0.6334 0.2694 0.3234 0.142 Uiso 1 1 calc R U . . .
C00N C 0.7771(6) 0.2342(3) 0.1336(2) 0.1007(12) Uani 1 1 d . . . . .
H00M H 0.7122 0.2431 0.0823 0.151 Uiso 1 1 calc R U . . .
H00N H 0.7932 0.1426 0.1303 0.151 Uiso 1 1 calc R U . . .
H00O H 0.9231 0.2937 0.1460 0.151 Uiso 1 1 calc R U . . .
C00O C 0.7679(11) 0.8600(5) 0.1209(4) 0.116(2) Uani 0.780(6) 1 d . U P A 1
H00P H 0.8136 0.9074 0.1759 0.174 Uiso 0.780(6) 1 calc R U P A 1
H00Q H 0.6085 0.8536 0.1099 0.174 Uiso 0.780(6) 1 calc R U P A 1
H00R H 0.8505 0.9080 0.0841 0.174 Uiso 0.780(6) 1 calc R U P A 1
C00P C 0.7456(11) 0.6483(5) 0.0211(3) 0.106(2) Uani 0.780(6) 1 d . U P A 1
H00S H 0.8287 0.6989 -0.0145 0.160 Uiso 0.780(6) 1 calc R U P A 1
H00T H 0.5863 0.6418 0.0100 0.160 Uiso 0.780(6) 1 calc R U P A 1
H00U H 0.7774 0.5593 0.0122 0.160 Uiso 0.780(6) 1 calc R U P A 1
C00Q C 1.0698(9) 0.7315(7) 0.1258(4) 0.120(2) Uani 0.780(6) 1 d . U P A 1
H00V H 1.1033 0.6429 0.1169 0.179 Uiso 0.780(6) 1 calc R U P A 1
H00W H 1.1162 0.7769 0.1812 0.179 Uiso 0.780(6) 1 calc R U P A 1
H00X H 1.1500 0.7822 0.0897 0.179 Uiso 0.780(6) 1 calc R U P A 1
C1 C 0.644(3) 0.774(2) 0.0613(12) 0.097(5) Uani 0.220(6) 1 d . U P A 2
H1A H 0.7233 0.8303 0.0276 0.146 Uiso 0.220(6) 1 calc R U P A 2
H1B H 0.5628 0.8266 0.0987 0.146 Uiso 0.220(6) 1 calc R U P A 2
H1C H 0.5390 0.7000 0.0278 0.146 Uiso 0.220(6) 1 calc R U P A 2
C2 C 0.988(3) 0.8507(18) 0.1656(10) 0.093(5) Uani 0.220(6) 1 d . U P A 2
H2A H 1.0877 0.8209 0.2009 0.139 Uiso 0.220(6) 1 calc R U P A 2
H2B H 0.9019 0.9069 0.1977 0.139 Uiso 0.220(6) 1 calc R U P A 2
H2C H 1.0764 0.9011 0.1310 0.139 Uiso 0.220(6) 1 calc R U P A 2
C00R C 0.963(4) 0.648(2) 0.0534(14) 0.111(6) Uani 0.220(6) 1 d . U P A 2
H00Y H 1.0840 0.6284 0.0849 0.166 Uiso 0.220(6) 1 calc R U P A 2
H H 1.0250 0.7039 0.0170 0.166 Uiso 0.220(6) 1 calc R U P A 2
HA H 0.8727 0.5645 0.0226 0.166 Uiso 0.220(6) 1 calc R U P A 2

loop_
_atom_site_aniso_label
_atom_site_aniso_U_11
_atom_site_aniso_U_22
_atom_site_aniso_U_33
_atom_site_aniso_U_23
_atom_site_aniso_U_13
_atom_site_aniso_U_12
O001 0.0937(18) 0.0701(14) 0.0855(16) 0.0321(12) 0.0302(12) 0.0178(12)
N002 0.0762(19) 0.0715(17) 0.0682(16) 0.0180(13) 0.0156(14) 0.0140(14)
N3 0.118(3) 0.075(2) 0.076(2) 0.0188(17) 0.010(2) 0.020(2)
O004 0.124(2) 0.102(2) 0.118(2) -0.0021(16) 0.019(2) -0.0188(19)
O5 0.151(3) 0.103(2) 0.107(2) -0.0090(16) 0.0156(18) 0.0413(19)
C006 0.071(2) 0.0589(19) 0.0629(18) 0.0225(15) 0.0059(16) 0.0079(16)
C007 0.072(2) 0.0605(18) 0.0593(18) 0.0153(14) 0.0098(15) 0.0128(16)
C008 0.078(2) 0.0649(19) 0.0675(19) 0.0163(16) 0.0074(17) 0.0161(17)
C009 0.074(2) 0.0589(18) 0.0626(18) 0.0182(14) 0.0087(16) 0.0119(16)
C00A 0.072(2) 0.066(2) 0.0625(19) 0.0195(16) 0.0106(17) 0.0127(17)
C00B 0.071(2) 0.0599(18) 0.0638(18) 0.0194(15) 0.0068(16) 0.0164(16)
C00C 0.081(2) 0.0548(18) 0.0673(19) 0.0182(14) 0.0098(17) 0.0137(16)
C00D 0.075(2) 0.0637(19) 0.0634(18) 0.0185(15) 0.0114(16) 0.0160(17)
C00E 0.071(2) 0.069(2) 0.0693(19) 0.0239(17) 0.0099(17) 0.0110(17)
C00F 0.084(3) 0.063(2) 0.0629(19) 0.0190(16) 0.0087(18) 0.0144(19)
C00G 0.082(3) 0.072(2) 0.071(2) 0.0174(16) 0.0106(19) 0.0078(19)
C00H 0.081(2) 0.0568(18) 0.082(2) 0.0230(16) 0.0099(18) 0.0155(17)
C00I 0.085(2) 0.0653(19) 0.070(2) 0.0262(15) 0.0178(17) 0.0124(17)
C00J 0.090(3) 0.084(2) 0.069(2) 0.0239(19) 0.0205(19) 0.028(2)
C00K 0.075(2) 0.093(3) 0.081(2) 0.021(2) 0.0176(19) 0.014(2)
C00L 0.103(3) 0.061(2) 0.117(3) 0.0166(19) 0.005(2) 0.011(2)
C00M 0.106(3) 0.087(2) 0.103(3) 0.040(2) 0.000(2) 0.031(2)
C00N 0.131(3) 0.076(2) 0.116(3) 0.034(2) 0.046(3) 0.049(2)
C00O 0.160(6) 0.080(3) 0.127(5) 0.053(3) 0.057(5) 0.033(4)
C00P 0.142(5) 0.103(4) 0.076(3) 0.038(3) 0.017(3) 0.009(4)
C00Q 0.086(4) 0.135(5) 0.150(5) 0.075(5) 0.018(3) 0.004(3)
C1 0.102(9) 0.109(13) 0.091(11) 0.056(9) 0.021(7) 0.008(8)
C2 0.095(10) 0.087(9) 0.096(9) 0.031(7) 0.015(8) 0.006(7)
C00R 0.133(13) 0.098(11) 0.111(12) 0.038(9) 0.054(10) 0.025(10)

loop_
_atom_type_symbol
_atom_type_description
_atom_type_scat_dispersion_real
_atom_type_scat_dispersion_imag
_atom_type_scat_source
C C 0.0181 0.0091 'International Tables Vol C Tables 4.2.6.8 and 6.1.1.4'
H H 0.0000 0.0000 'International Tables Vol C Tables 4.2.6.8 and 6.1.1.4'
N N 0.0311 0.0180 'International Tables Vol C Tables 4.2.6.8 and 6.1.1.4'
O O 0.0492 0.0322 'International Tables Vol C Tables 4.2.6.8 and 6.1.1.4'

loop_
_geom_angle_atom_site_label_1
_geom_angle_atom_site_label_2
_geom_angle_atom_site_label_3
_geom_angle
_geom_angle_site_symmetry_1
_geom_angle_site_symmetry_3
_geom_angle_publ_flag
C006 O001 H001 109.5 . . ?
C008 N002 C00A 119.5(3) . . ?
O004 N3 O5 123.6(4) . . ?
O004 N3 C00F 118.6(3) . . ?
O5 N3 C00F 117.8(4) . . ?
O001 C006 C007 119.7(3) . . ?
O001 C006 C00B 119.3(3) . . ?
C00B C006 C007 121.0(3) . . ?
C006 C007 C008 121.8(3) . . ?
C00C C007 C006 119.4(3) . . ?
C00C C007 C008 118.8(3) . . ?
N002 C008 C007 123.4(3) . . ?
N002 C008 H008 118.3 . . ?
C007 C008 H008 118.3 . . ?
C00C C009 C00D 116.1(3) . . ?
C00C C009 C00I 123.4(3) . . ?
C00D C009 C00I 120.5(3) . . ?
C00E C00A N002 122.0(3) . . ?
C00E C00A C00G 119.3(3) . . ?
C00G C00A N002 118.7(3) . . ?
C006 C00B C00H 122.0(3) . . ?
C00D C00B C006 116.3(3) . . ?
C00D C00B C00H 121.7(3) . . ?
C007 C00C H00C 118.9 . . ?
C009 C00C C007 122.2(3) . . ?
C009 C00C H00C 118.9 . . ?
C009 C00D H00D 117.5 . . ?
C00B C00D C009 125.0(3) . . ?
C00B C00D H00D 117.5 . . ?
C00A C00E H00E 120.8 . . ?
C00F C00E C00A 118.5(3) . . ?
C00F C00E H00E 120.8 . . ?
C00E C00F N3 117.9(3) . . ?
C00J C00F N3 119.1(3) . . ?
C00J C00F C00E 123.0(3) . . ?
C00A C00G H00G 119.5 . . ?
C00K C00G C00A 121.0(3) . . ?
C00K C00G H00G 119.5 . . ?
C00B C00H C00M 109.7(3) . . ?
C00L C00H C00B 110.4(3) . . ?
C00L C00H C00M 109.6(3) . . ?
C00N C00H C00B 111.4(2) . . ?
C00N C00H C00L 108.3(3) . . ?
C00N C00H C00M 107.3(3) . . ?
C009 C00I C00P 109.5(3) . . ?
C009 C00I C1 109.0(6) . . ?
C009 C00I C2 108.2(6) . . ?
C00O C00I C009 112.4(3) . . ?
C00O C00I C00P 107.9(4) . . ?
C00O C00I C00Q 108.8(4) . . ?
C00Q C00I C009 109.3(3) . . ?
C00Q C00I C00P 108.9(4) . . ?
C1 C00I C2 106.9(11) . . ?
C00R C00I C009 115.2(7) . . ?
C00R C00I C1 111.2(12) . . ?
C00R C00I C2 105.9(11) . . ?
C00F C00J H00J 121.0 . . ?
C00F C00J C00K 118.0(3) . . ?
C00K C00J H00J 121.0 . . ?
C00G C00K C00J 120.3(3) . . ?
C00G C00K H00K 119.9 . . ?
C00J C00K H00K 119.9 . . ?
C00H C00L H00A 109.5 . . ?
C00H C00L H00B 109.5 . . ?
C00H C00L H00F 109.5 . . ?
H00A C00L H00B 109.5 . . ?
H00A C00L H00F 109.5 . . ?
H00B C00L H00F 109.5 . . ?
C00H C00M H00H 109.5 . . ?
C00H C00M H00I 109.5 . . ?
C00H C00M H00L 109.5 . . ?
H00H C00M H00I 109.5 . . ?
H00H C00M H00L 109.5 . . ?
H00I C00M H00L 109.5 . . ?
C00H C00N H00M 109.5 . . ?
C00H C00N H00N 109.5 . . ?
C00H C00N H00O 109.5 . . ?
H00M C00N H00N 109.5 . . ?
H00M C00N H00O 109.5 . . ?
H00N C00N H00O 109.5 . . ?
C00I C00O H00P 109.5 . . ?
C00I C00O H00Q 109.5 . . ?
C00I C00O H00R 109.5 . . ?
H00P C00O H00Q 109.5 . . ?
H00P C00O H00R 109.5 . . ?
H00Q C00O H00R 109.5 . . ?
C00I C00P H00S 109.5 . . ?
C00I C00P H00T 109.5 . . ?
C00I C00P H00U 109.5 . . ?
H00S C00P H00T 109.5 . . ?
H00S C00P H00U 109.5 . . ?
H00T C00P H00U 109.5 . . ?
C00I C00Q H00V 109.5 . . ?
C00I C00Q H00W 109.5 . . ?
C00I C00Q H00X 109.5 . . ?
H00V C00Q H00W 109.5 . . ?
H00V C00Q H00X 109.5 . . ?
H00W C00Q H00X 109.5 . . ?
C00I C1 H1A 109.5 . . ?
C00I C1 H1B 109.5 . . ?
C00I C1 H1C 109.5 . . ?
H1A C1 H1B 109.5 . . ?
H1A C1 H1C 109.5 . . ?
H1B C1 H1C 109.5 . . ?
C00I C2 H2A 109.5 . . ?
C00I C2 H2B 109.5 . . ?
C00I C2 H2C 109.5 . . ?
H2A C2 H2B 109.5 . . ?
H2A C2 H2C 109.5 . . ?
H2B C2 H2C 109.5 . . ?
C00I C00R H00Y 109.5 . . ?
C00I C00R H 109.5 . . ?
C00I C00R HA 109.5 . . ?
H00Y C00R H 109.5 . . ?
H00Y C00R HA 109.5 . . ?
H C00R HA 109.5 . . ?

loop_
_geom_bond_atom_site_label_1
_geom_bond_atom_site_label_2
_geom_bond_distance
_geom_bond_site_symmetry_2
_geom_bond_publ_flag
O001 H001 0.8200 . ?
O001 C006 1.359(3) . ?
N002 C008 1.280(3) . ?
N002 C00A 1.413(4) . ?
N3 O004 1.215(4) . ?
N3 O5 1.217(3) . ?
N3 C00F 1.473(4) . ?
C006 C007 1.402(4) . ?
C006 C00B 1.394(4) . ?
C007 C008 1.448(4) . ?
C007 C00C 1.392(4) . ?
C008 H008 0.9300 . ?
C009 C00C 1.370(4) . ?
C009 C00D 1.404(4) . ?
C009 C00I 1.524(4) . ?
C00A C00E 1.381(4) . ?
C00A C00G 1.383(4) . ?
C00B C00D 1.387(4) . ?
C00B C00H 1.536(4) . ?
C00C H00C 0.9300 . ?
C00D H00D 0.9300 . ?
C00E H00E 0.9300 . ?
C00E C00F 1.379(4) . ?
C00F C00J 1.367(4) . ?
C00G H00G 0.9300 . ?
C00G C00K 1.373(4) . ?
C00H C00L 1.533(4) . ?
C00H C00M 1.539(4) . ?
C00H C00N 1.530(4) . ?
C00I C00O 1.513(5) . ?
C00I C00P 1.531(5) . ?
C00I C00Q 1.519(6) . ?
C00I C1 1.554(17) . ?
C00I C2 1.633(17) . ?
C00I C00R 1.510(17) . ?
C00J H00J 0.9300 . ?
C00J C00K 1.380(4) . ?
C00K H00K 0.9300 . ?
C00L H00A 0.9600 . ?
C00L H00B 0.9600 . ?
C00L H00F 0.9600 . ?
C00M H00H 0.9600 . ?
C00M H00I 0.9600 . ?
C00M H00L 0.9600 . ?
C00N H00M 0.9600 . ?
C00N H00N 0.9600 . ?
C00N H00O 0.9600 . ?
C00O H00P 0.9600 . ?
C00O H00Q 0.9600 . ?
C00O H00R 0.9600 . ?
C00P H00S 0.9600 . ?
C00P H00T 0.9600 . ?
C00P H00U 0.9600 . ?
C00Q H00V 0.9600 . ?
C00Q H00W 0.9600 . ?
C00Q H00X 0.9600 . ?
C1 H1A 0.9600 . ?
C1 H1B 0.9600 . ?
C1 H1C 0.9600 . ?
C2 H2A 0.9600 . ?
C2 H2B 0.9600 . ?
C2 H2C 0.9600 . ?
C00R H00Y 0.9600 . ?
C00R H 0.9600 . ?
C00R HA 0.9600 . ?
